data_2231186
loop_
_publ_author_name
'Schmitt, Bonell'
'Gerber, Thomas'
'Hosten, Eric'
'Betz, Richard'

_publ_section_title
;
 A monoclinic polymorph of
 (1<i>E</i>,5<i>E</i>)-1,5-bis(2-hydroxybenzylidene)thiocarbonohydrazide
;
_journal_coeditor_code KJ2182
_journal_issue 8
_journal_name_full 'Acta Crystallographica Section E'
_journal_page_first o2206
_journal_page_last o2207
_journal_paper_doi 10.1107/S1600536811030340
_journal_volume 67
_journal_year 2011
_chemical_formula_iupac 'C15 H14 N4 O2 S'
_chemical_formula_moiety 'C15 H14 N4 O2 S'
_chemical_formula_sum 'C15 H14 N4 O2 S'
_chemical_formula_weight 314.36
_chemical_name_systematic
;
(1<i>E</i>,5<i>E</i>)-1,5-bis(2-hydroxybenzylidene)thiocarbonohydrazide
;
_space_group_IT_number 14
_symmetry_cell_setting monoclinic
_symmetry_space_group_name_Hall '-P 2ybc'
_symmetry_space_group_name_H-M 'P 1 21/c 1'
_atom_sites_solution_hydrogens geom
_atom_sites_solution_primary direct
_atom_sites_solution_secondary difmap
_audit_creation_method SHELXL-97
_cell_angle_alpha 90.00
_cell_angle_beta 91.2250(10)
_cell_angle_gamma 90.00
_cell_formula_units_Z 4
_cell_length_a 5.60200(10)
_cell_length_b 7.4260(2)
_cell_length_c 34.5220(8)
_cell_measurement_reflns_used 3781
_cell_measurement_temperature 200(2)
_cell_measurement_theta_max 28.16
_cell_measurement_theta_min 3.27
_cell_volume 1435.80(6)
_computing_cell_refinement 'SAINT (Bruker, 2010)'
_computing_data_collection 'APEX2 (Bruker, 2010)'
_computing_data_reduction 'SAINT (Bruker, 2010)'
_computing_molecular_graphics 'ORTEP-3 (Farrugia, 1997) and Mercury (Macrae <i>et al.</i>, 2008)'
_computing_publication_material 'SHELXL97 (Sheldrick, 2008) and PLATON (Spek, 2009)'
_computing_structure_refinement 'SHELXL97 (Sheldrick, 2008)'
_computing_structure_solution 'SIR97 (Altomare <i>et al.</i>, 1999)'
_diffrn_ambient_temperature 200(2)
_diffrn_measured_fraction_theta_full 0.998
_diffrn_measured_fraction_theta_max 0.998
_diffrn_measurement_device_type 'Bruker APEXII CCD'
_diffrn_measurement_method '\f and \w'
_diffrn_radiation_monochromator graphite
_diffrn_radiation_source 'fine-focus sealed tube'
_diffrn_radiation_type MoK\a
_diffrn_radiation_wavelength 0.71069
_diffrn_reflns_av_R_equivalents 0.0267
_diffrn_reflns_av_sigmaI/netI 0.0302
_diffrn_reflns_limit_h_max 7
_diffrn_reflns_limit_h_min -7
_diffrn_reflns_limit_k_max 9
_diffrn_reflns_limit_k_min -9
_diffrn_reflns_limit_l_max 45
_diffrn_reflns_limit_l_min -46
_diffrn_reflns_number 13304
_diffrn_reflns_theta_full 28.32
_diffrn_reflns_theta_max 28.32
_diffrn_reflns_theta_min 2.36
_exptl_absorpt_coefficient_mu 0.239
_exptl_absorpt_correction_T_max 1.0000
_exptl_absorpt_correction_T_min 0.8785
_exptl_absorpt_correction_type multi-scan
_exptl_absorpt_process_details
;
(SADABS; Bruker, 2008)
;
_exptl_crystal_colour colourless
_exptl_crystal_density_diffrn 1.454
_exptl_crystal_density_method 'not measured'
_exptl_crystal_description block
_exptl_crystal_F_000 656
_exptl_crystal_size_max 0.203
_exptl_crystal_size_mid 0.168
_exptl_crystal_size_min 0.104
_refine_diff_density_max 0.308
_refine_diff_density_min -0.302
_refine_ls_extinction_method none
_refine_ls_goodness_of_fit_ref 1.113
_refine_ls_hydrogen_treatment mixed
_refine_ls_matrix_type full
_refine_ls_number_parameters 209
_refine_ls_number_reflns 3578
_refine_ls_number_restraints 0
_refine_ls_restrained_S_all 1.113
_refine_ls_R_factor_all 0.0665
_refine_ls_R_factor_gt 0.0484
_refine_ls_shift/su_max 0.000
_refine_ls_shift/su_mean 0.000
_refine_ls_structure_factor_coef Fsqd
_refine_ls_weighting_details 'calc w=1/[\s^2^(Fo^2^)+(0.0459P)^2^+0.6828P] where P=(Fo^2^+2Fc^2^)/3'
_refine_ls_weighting_scheme calc
_refine_ls_wR_factor_gt 0.1087
_refine_ls_wR_factor_ref 0.1155
_reflns_number_gt 2830
_reflns_number_total 3578
_reflns_threshold_expression I>2\s(I)
_cod_data_source_file kj2182.cif
_cod_data_source_block I
_cod_original_sg_symbol_H-M 'P 21/c'
_cod_database_code 2231186
_cod_database_fobs_code 2231186

loop_
_symmetry_equiv_pos_as_xyz
'x, y, z'
'-x, y+1/2, -z+1/2'
'-x, -y, -z'
'x, -y-1/2, z-1/2'

loop_
_atom_site_type_symbol
_atom_site_label
_atom_site_fract_x
_atom_site_fract_y
_atom_site_fract_z
_atom_site_U_iso_or_equiv
_atom_site_adp_type
_atom_site_calc_flag
_atom_site_refinement_flags
_atom_site_occupancy
_atom_site_symmetry_multiplicity
S S1 0.12373(8) 0.21558(7) 0.258163(14) 0.02903(14) Uani d . 1 1
O O1 0.1741(2) 0.2387(2) 0.36537(4) 0.0324(3) Uani d . 1 1
H H81 0.2203 0.2637 0.3430 0.049 Uiso calc R 1 1
O O2 -0.1378(2) 0.2458(2) 0.15547(4) 0.0383(4) Uani d . 1 1
H H82 -0.0382 0.2723 0.1731 0.057 Uiso calc R 1 1
N N1 0.5251(3) 0.3922(2) 0.27723(4) 0.0281(4) Uani d . 1 1
H H71 0.646(4) 0.457(3) 0.2711(6) 0.037(6) Uiso d . 1 1
N N2 0.4749(3) 0.3542(2) 0.31484(4) 0.0265(3) Uani d . 1 1
N N3 0.4199(3) 0.4051(2) 0.21391(5) 0.0294(4) Uani d . 1 1
H H73 0.546(5) 0.466(4) 0.2103(7) 0.053(8) Uiso d . 1 1
N N4 0.2684(3) 0.3694(2) 0.18331(4) 0.0274(3) Uani d . 1 1
C C1 0.3648(3) 0.3442(2) 0.24941(5) 0.0248(4) Uani d . 1 1
C C2 0.6209(3) 0.4048(2) 0.34167(5) 0.0256(4) Uani d . 1 1
H H2 0.7674 0.4613 0.3355 0.031 Uiso calc R 1 1
C C3 0.3279(3) 0.4210(2) 0.14954(5) 0.0255(4) Uani d . 1 1
H H3 0.4739 0.4834 0.1460 0.031 Uiso calc R 1 1
C C11 0.5583(3) 0.3740(2) 0.38171(5) 0.0237(4) Uani d . 1 1
C C12 0.3391(3) 0.2956(3) 0.39193(5) 0.0258(4) Uani d . 1 1
C C13 0.2860(3) 0.2726(3) 0.43090(6) 0.0303(4) Uani d . 1 1
H H13 0.1391 0.2186 0.4378 0.036 Uiso calc R 1 1
C C14 0.4458(4) 0.3279(3) 0.45949(6) 0.0319(4) Uani d . 1 1
H H14 0.4073 0.3126 0.4860 0.038 Uiso calc R 1 1
C C15 0.6625(4) 0.4057(3) 0.44992(6) 0.0312(4) Uani d . 1 1
H H15 0.7718 0.4439 0.4697 0.037 Uiso calc R 1 1
C C16 0.7166(3) 0.4266(3) 0.41139(6) 0.0270(4) Uani d . 1 1
H H16 0.8656 0.4783 0.4049 0.032 Uiso calc R 1 1
C C21 0.1696(3) 0.3832(2) 0.11659(5) 0.0239(4) Uani d . 1 1
C C22 -0.0524(3) 0.2973(3) 0.12065(6) 0.0287(4) Uani d . 1 1
C C23 -0.1919(4) 0.2586(3) 0.08796(6) 0.0345(5) Uani d . 1 1
H H23 -0.3413 0.2000 0.0907 0.041 Uiso calc R 1 1
C C24 -0.1148(4) 0.3048(3) 0.05168(6) 0.0368(5) Uani d . 1 1
H H24 -0.2114 0.2772 0.0295 0.044 Uiso calc R 1 1
C C25 0.1036(4) 0.3915(3) 0.04711(6) 0.0336(5) Uani d . 1 1
H H25 0.1562 0.4234 0.0221 0.040 Uiso calc R 1 1
C C26 0.2414(3) 0.4301(3) 0.07948(5) 0.0277(4) Uani d . 1 1
H H26 0.3896 0.4903 0.0765 0.033 Uiso calc R 1 1

loop_
_atom_site_aniso_label
_atom_site_aniso_U_11
_atom_site_aniso_U_22
_atom_site_aniso_U_33
_atom_site_aniso_U_12
_atom_site_aniso_U_13
_atom_site_aniso_U_23
S1 0.0237(2) 0.0299(3) 0.0336(3) -0.0028(2) 0.00372(17) 0.0010(2)
O1 0.0251(7) 0.0398(8) 0.0323(7) -0.0086(6) 0.0007(5) 0.0014(6)
O2 0.0254(7) 0.0448(9) 0.0447(8) -0.0075(6) 0.0017(6) 0.0091(7)
N1 0.0250(8) 0.0338(9) 0.0255(8) -0.0060(7) 0.0014(6) 0.0048(7)
N2 0.0276(8) 0.0275(8) 0.0245(8) 0.0005(7) 0.0027(6) 0.0037(6)
N3 0.0279(8) 0.0351(10) 0.0250(8) -0.0074(7) -0.0010(6) 0.0033(7)
N4 0.0258(8) 0.0285(9) 0.0277(8) -0.0019(7) -0.0019(6) -0.0007(7)
C1 0.0240(9) 0.0211(9) 0.0292(9) 0.0036(7) 0.0019(7) 0.0003(7)
C2 0.0230(9) 0.0236(9) 0.0303(9) -0.0002(7) 0.0023(7) 0.0041(7)
C3 0.0235(9) 0.0235(9) 0.0296(9) -0.0008(7) -0.0003(7) -0.0003(7)
C11 0.0233(8) 0.0193(9) 0.0286(9) 0.0021(7) 0.0031(7) 0.0026(7)
C12 0.0226(8) 0.0226(9) 0.0322(9) 0.0013(7) 0.0016(7) 0.0008(8)
C13 0.0265(9) 0.0299(10) 0.0347(10) 0.0021(8) 0.0073(8) 0.0050(8)
C14 0.0372(11) 0.0314(11) 0.0273(9) 0.0063(9) 0.0054(8) 0.0023(8)
C15 0.0358(10) 0.0312(11) 0.0264(9) 0.0010(9) -0.0037(8) -0.0011(8)
C16 0.0234(9) 0.0235(9) 0.0340(10) -0.0007(7) -0.0018(7) 0.0009(7)
C21 0.0224(8) 0.0197(9) 0.0296(9) 0.0029(7) -0.0016(7) -0.0014(7)
C22 0.0230(8) 0.0233(9) 0.0397(10) 0.0028(8) -0.0002(7) 0.0021(8)
C23 0.0250(9) 0.0249(10) 0.0534(13) 0.0002(8) -0.0081(9) -0.0013(9)
C24 0.0354(11) 0.0314(11) 0.0428(11) 0.0076(9) -0.0158(9) -0.0074(9)
C25 0.0367(11) 0.0353(12) 0.0288(10) 0.0099(9) -0.0027(8) -0.0024(8)
C26 0.0254(9) 0.0255(10) 0.0319(10) 0.0032(8) -0.0002(8) 0.0008(8)

loop_
_atom_type_symbol
_atom_type_description
_atom_type_scat_dispersion_real
_atom_type_scat_dispersion_imag
_atom_type_scat_source
C C 0.0033 0.0016 'International Tables Vol C Tables 4.2.6.8 and 6.1.1.4'
H H 0.0000 0.0000 'International Tables Vol C Tables 4.2.6.8 and 6.1.1.4'
N N 0.0061 0.0033 'International Tables Vol C Tables 4.2.6.8 and 6.1.1.4'
O O 0.0106 0.0060 'International Tables Vol C Tables 4.2.6.8 and 6.1.1.4'
S S 0.1246 0.1234 'International Tables Vol C Tables 4.2.6.8 and 6.1.1.4'

loop_
_geom_angle_atom_site_label_1
_geom_angle_atom_site_label_2
_geom_angle_atom_site_label_3
_geom_angle
C12 O1 H81 109.5
C22 O2 H82 109.5
C1 N1 N2 118.38(15)
C1 N1 H71 119.2(15)
N2 N1 H71 121.9(15)
C2 N2 N1 119.14(16)
C1 N3 N4 119.14(16)
C1 N3 H73 121.2(17)
N4 N3 H73 119.7(17)
C3 N4 N3 118.46(16)
N3 C1 N1 113.38(16)
N3 C1 S1 123.54(14)
N1 C1 S1 123.06(14)
N2 C2 C11 118.67(16)
N2 C2 H2 120.7
C11 C2 H2 120.7
N4 C3 C21 119.25(17)
N4 C3 H3 120.4
C21 C3 H3 120.4
C16 C11 C12 118.32(17)
C16 C11 C2 119.49(16)
C12 C11 C2 122.18(17)
O1 C12 C13 117.24(16)
O1 C12 C11 122.97(16)
C13 C12 C11 119.79(17)
C14 C13 C12 120.30(18)
C14 C13 H13 119.9
C12 C13 H13 119.9
C13 C14 C15 120.65(17)
C13 C14 H14 119.7
C15 C14 H14 119.7
C16 C15 C14 119.13(18)
C16 C15 H15 120.4
C14 C15 H15 120.4
C15 C16 C11 121.80(18)
C15 C16 H16 119.1
C11 C16 H16 119.1
C26 C21 C22 118.51(17)
C26 C21 C3 119.15(16)
C22 C21 C3 122.33(17)
O2 C22 C23 117.24(17)
O2 C22 C21 123.01(17)
C23 C22 C21 119.73(18)
C24 C23 C22 120.37(19)
C24 C23 H23 119.8
C22 C23 H23 119.8
C23 C24 C25 120.72(19)
C23 C24 H24 119.6
C25 C24 H24 119.6
C26 C25 C24 118.90(19)
C26 C25 H25 120.6
C24 C25 H25 120.6
C25 C26 C21 121.76(18)
C25 C26 H26 119.1
C21 C26 H26 119.1

loop_
_geom_bond_atom_site_label_1
_geom_bond_atom_site_label_2
_geom_bond_distance
S1 C1 1.6867(19)
O1 C12 1.356(2)
O1 H81 0.8400
O2 C22 1.359(2)
O2 H82 0.8400
N1 C1 1.349(2)
N1 N2 1.364(2)
N1 H71 0.86(2)
N2 C2 1.279(2)
N3 C1 1.348(2)
N3 N4 1.367(2)
N3 H73 0.85(3)
N4 C3 1.278(2)
C2 C11 1.451(2)
C2 H2 0.9500
C3 C21 1.455(2)
C3 H3 0.9500
C11 C16 1.396(3)
C11 C12 1.411(2)
C12 C13 1.394(3)
C13 C14 1.381(3)
C13 H13 0.9500
C14 C15 1.390(3)
C14 H14 0.9500
C15 C16 1.379(3)
C15 H15 0.9500
C16 H16 0.9500
C21 C26 1.395(3)
C21 C22 1.407(3)
C22 C23 1.389(3)
C23 C24 1.377(3)
C23 H23 0.9500
C24 C25 1.394(3)
C24 H24 0.9500
C25 C26 1.375(3)
C25 H25 0.9500
C26 H26 0.9500

loop_
_geom_hbond_atom_site_label_D
_geom_hbond_atom_site_label_H
_geom_hbond_atom_site_label_A
_geom_hbond_site_symmetry_A
_geom_hbond_distance_DH
_geom_hbond_distance_HA
_geom_hbond_distance_DA
_geom_hbond_angle_DHA
O1 H81 N2 . 0.84 1.87 2.597(2) 144.2
O1 H81 S1 . 0.84 2.99 3.7096(14) 145.2
O2 H82 N4 . 0.84 1.89 2.617(2) 144.3
O2 H82 S1 . 0.84 3.08 3.8135(16) 146.6
N1 H71 S1 2_655 0.86(2) 2.53(2) 3.3514(17) 159(2)
N3 H73 S1 2_655 0.85(3) 2.82(3) 3.5605(18) 147(2)
C16 H16 <i>C</i>~g~2 2_655 0.95 2.81 3.423(2) 123
C26 H26 <i>C</i>~g~1 2_655 0.95 2.74 3.438(2) 130

loop_
_geom_torsion_atom_site_label_1
_geom_torsion_atom_site_label_2
_geom_torsion_atom_site_label_3
_geom_torsion_atom_site_label_4
_geom_torsion
C1 N1 N2 C2 -177.46(17)
C1 N3 N4 C3 -176.94(18)
N4 N3 C1 N1 -178.39(16)
N4 N3 C1 S1 3.2(3)
N2 N1 C1 N3 173.21(16)
N2 N1 C1 S1 -8.4(2)
N1 N2 C2 C11 176.08(16)
N3 N4 C3 C21 179.64(16)
N2 C2 C11 C16 179.37(17)
N2 C2 C11 C12 -2.0(3)
C16 C11 C12 O1 -179.45(17)
C2 C11 C12 O1 1.9(3)
C16 C11 C12 C13 0.0(3)
C2 C11 C12 C13 -178.65(17)
O1 C12 C13 C14 -179.87(17)
C11 C12 C13 C14 0.7(3)
C12 C13 C14 C15 -0.6(3)
C13 C14 C15 C16 -0.2(3)
C14 C15 C16 C11 0.8(3)
C12 C11 C16 C15 -0.7(3)
C2 C11 C16 C15 177.92(17)
N4 C3 C21 C26 -176.19(17)
N4 C3 C21 C22 2.4(3)
C26 C21 C22 O2 179.74(17)
C3 C21 C22 O2 1.1(3)
C26 C21 C22 C23 1.1(3)
C3 C21 C22 C23 -177.55(17)
O2 C22 C23 C24 -179.10(18)
C21 C22 C23 C24 -0.4(3)
C22 C23 C24 C25 -0.2(3)
C23 C24 C25 C26 0.1(3)
C24 C25 C26 C21 0.6(3)
C22 C21 C26 C25 -1.2(3)
C3 C21 C26 C25 177.45(17)

loop_
_cod_related_entry_id
_cod_related_entry_database
_cod_related_entry_code
1 ChemSpider 30656857
